data_7042364
loop_
_publ_author_name
'Bennington, Michael S.'
'Feltham, Humphrey L. C.'
'Buxton, Zo\"e J'
'White, Nicholas G.'
'Brooker, Sally'

_publ_section_title
;
 Tuneable reversible redox of cobalt(iii) carbazole complexes.
;
_journal_issue 14
_journal_name_full 'Dalton transactions (Cambridge, England : 2003)'
_journal_page_first 4696
_journal_page_last 4710
_journal_paper_doi 10.1039/c7dt00295e
_journal_volume 46
_journal_year 2017
_chemical_compound_source synthesized
_chemical_formula_moiety 'C92 H108 Co N14, 1.5(C4 H10 O), B F4'
_chemical_formula_sum 'C98 H123 B Co F4 N14 O1.5'
_chemical_formula_weight 1666.90
_space_group_IT_number 14
_symmetry_cell_setting monoclinic
_symmetry_space_group_name_Hall '-P 2ybc'
_symmetry_space_group_name_H-M 'P 1 21/c 1'
_atom_sites_solution_hydrogens difmap
_atom_sites_solution_primary other
_audit_update_record
;
2016-10-17 deposited with the CCDC.
2017-03-07 downloaded from the CCDC.
;
_cell_angle_alpha 90
_cell_angle_beta 94.014(3)
_cell_angle_gamma 90
_cell_formula_units_Z 4
_cell_length_a 16.6488(4)
_cell_length_b 20.3208(6)
_cell_length_c 28.7288(11)
_cell_measurement_reflns_used 24866
_cell_measurement_temperature 100
_cell_measurement_theta_max 29.2
_cell_measurement_theta_min 3.33
_cell_volume 9695.6(5)
_computing_cell_refinement 'CrysAlisPro, (Agilent, 2011)'
_computing_data_collection 'SuperNova, (Oxford Diffraction, 2010)'
_computing_data_reduction 'CrysAlisPro, (Agilent, 2011)'
_computing_publication_material 'CRYSTALS (Betteridge et al., 2003)'
_computing_structure_refinement 'CRYSTALS (Betteridge et al., 2003)'
_computing_structure_solution 'SHELXS 97 (Sheldrick, 1997)'
_diffrn_ambient_temperature 100
_diffrn_measured_fraction_theta_full 0.955
_diffrn_measured_fraction_theta_max 0.862
_diffrn_measurement_device Serial
_diffrn_measurement_device_type 'SuperNova, Dual, Cu at zero, Atlas'
_diffrn_measurement_method \w/2\q
_diffrn_radiation_monochromator mirror
_diffrn_radiation_type 'Mo K\a'
_diffrn_radiation_wavelength 0.71073
_diffrn_reflns_av_R_equivalents 0.061
_diffrn_reflns_limit_h_max 22
_diffrn_reflns_limit_h_min -22
_diffrn_reflns_limit_k_max 27
_diffrn_reflns_limit_k_min 0
_diffrn_reflns_limit_l_max 39
_diffrn_reflns_limit_l_min 0
_diffrn_reflns_number 98773
_diffrn_reflns_theta_full 25.285
_diffrn_reflns_theta_max 29.747
_diffrn_reflns_theta_min 2.927
_diffrn_standards_number 0
_exptl_absorpt_coefficient_mu 0.237
_exptl_absorpt_correction_T_max 1.00
_exptl_absorpt_correction_T_min 0.59
_exptl_absorpt_correction_type multi-scan
_exptl_absorpt_process_details 'SCALE3 ABSPACK'
_exptl_crystal_colour blue
_exptl_crystal_density_diffrn 1.142
_exptl_crystal_density_method 'not measured'
_exptl_crystal_description block
_exptl_crystal_F_000 3556
_exptl_crystal_size_max 0.42
_exptl_crystal_size_mid 0.19
_exptl_crystal_size_min 0.13
_platon_squeeze_details
;
;
_refine_diff_density_max 1.74
_refine_diff_density_min -0.79
_refine_ls_extinction_method None
_refine_ls_goodness_of_fit_ref 0.9664
_refine_ls_hydrogen_treatment constr
_refine_ls_matrix_type full
_refine_ls_number_parameters 1114
_refine_ls_number_reflns 17264
_refine_ls_number_restraints 190
_refine_ls_R_factor_all 0.1029
_refine_ls_R_factor_gt 0.0870
_refine_ls_shift/su_max 0.0010201
_refine_ls_shift/su_mean 0.0000213
_refine_ls_structure_factor_coef Fsqd
_refine_ls_weighting_details
;
 Method, part 1, Chebychev polynomial, (Watkin, 1994, Prince, 1982) 
 [weight] = 1.0/[A~0~*T~0~(x)+A~1~*T~1~(x) ... +A~n-1~]*T~n-1~(x)] 
 where A~i~ are the Chebychev coefficients listed below and x= Fcalc/Fmax 
 Method = Robust Weighting (Prince, 1982) 
 W = [weight] * [1-(deltaF/6*sigmaF)^2^]^2^ 
 A~i~ are: 
 0.109E+04 0.174E+04 0.107E+04 434. 100. 
;
_refine_ls_weighting_scheme calc
_refine_ls_wR_factor_all 0.2234
_refine_ls_wR_factor_gt 0.2103
_refine_ls_wR_factor_ref 0.2233
_reflns_limit_h_max 22
_reflns_limit_h_min -22
_reflns_limit_k_max 27
_reflns_limit_k_min 0
_reflns_limit_l_max 39
_reflns_limit_l_min 0
_reflns_number_gt 14146
_reflns_number_total 23829
_reflns_threshold_expression I>2.0\s(I)
_oxford_diffrn_Wilson_B_factor 1.77
_oxford_diffrn_Wilson_scale 0.91
_oxford_refine_ls_r_factor_ref 0.1028
_oxford_refine_ls_scale 1.232(5)
_oxford_reflns_number_all 17270
_oxford_reflns_threshold_expression_ref I>-3.0\s(I)
_cod_data_source_file c7dt00295e2.cif
_cod_data_source_block MSB113_compound2
_cod_depositor_comments
;
The following automatic conversions were performed:

'_atom_sites_solution_primary' value 'Other' changed to 'other'
according to
/home/data/users/saulius/crontab/automatic-downloads/rss-feeds/RSC/lib/dictionaries/cif_core.dic
dictionary named 'cif_core.dic' version 2.4.2 from 2011-04-26.

Automatic conversion script
Id: cif_fix_values 4973 2017-02-22 13:04:09Z antanas 

 Adding full bibliography for 7042363--7042366.cif.
;
_cod_original_cell_volume 9695.6(4)
_cod_original_sg_symbol_H-M 'P 21/c '
_cod_database_code 7042364

loop_
_symmetry_equiv_pos_as_xyz
x,y,z
-x,-y,-z
x,-y+1/2,z+1/2
-x,y+1/2,-z+1/2

loop_
_atom_site_label
_atom_site_type_symbol
_atom_site_fract_x
_atom_site_fract_y
_atom_site_fract_z
_atom_site_U_iso_or_equiv
_atom_site_occupancy
_atom_site_adp_type
_atom_site_refinement_flags_posn
_atom_site_refinement_flags_adp
_atom_site_disorder_group
C1 C 0.2168(3) 0.4145(2) 0.41541(17) 0.0354 1.0000 Uani . . .
C2 C 0.1672(3) 0.4044(3) 0.37561(18) 0.0429 1.0000 Uani . . .
C3 C 0.1468(3) 0.4541(3) 0.34443(18) 0.0439 1.0000 Uani . U .
C4 C 0.1789(3) 0.5162(3) 0.35382(19) 0.0457 1.0000 Uani . . .
C5 C 0.2295(3) 0.5275(2) 0.39345(18) 0.0364 1.0000 Uani . . .
C6 C 0.2489(2) 0.4766(2) 0.42457(16) 0.0283 1.0000 Uani . . .
C7 C 0.3017(2) 0.4901(2) 0.46831(17) 0.0320 1.0000 Uani . . .
N8 N 0.3770(2) 0.45143(16) 0.47053(13) 0.0261 1.0000 Uani . . .
N9 N 0.37874(19) 0.39388(17) 0.49220(12) 0.0250 1.0000 Uani . . .
N10 N 0.45243(19) 0.37029(16) 0.48839(12) 0.0222 1.0000 Uani . . .
C11 C 0.4472(2) 0.46558(19) 0.45287(15) 0.0247 1.0000 Uani . . .
C12 C 0.4972(2) 0.4130(2) 0.46408(14) 0.0241 1.0000 Uani . . .
C13 C 0.5818(2) 0.40277(19) 0.45775(14) 0.0234 1.0000 Uani . . .
C14 C 0.6232(3) 0.4406(2) 0.42737(16) 0.0296 1.0000 Uani . . .
C15 C 0.7066(3) 0.4337(2) 0.42308(17) 0.0335 1.0000 Uani . U .
C16 C 0.7487(3) 0.3876(2) 0.45112(16) 0.0302 1.0000 Uani . . .
C17 C 0.7085(2) 0.3479(2) 0.48141(15) 0.0264 1.0000 Uani . . .
C18 C 0.6237(2) 0.35418(19) 0.48420(14) 0.0223 1.0000 Uani . . .
N19 N 0.59553(18) 0.30970(15) 0.51443(12) 0.0202 1.0000 Uani . . .
C20 C 0.6600(2) 0.27259(19) 0.53081(14) 0.0207 1.0000 Uani . . .
C21 C 0.7325(2) 0.2947(2) 0.51313(14) 0.0241 1.0000 Uani . . .
C22 C 0.8056(2) 0.2644(2) 0.52597(15) 0.0281 1.0000 Uani . . .
C23 C 0.8081(2) 0.2114(2) 0.55664(16) 0.0277 1.0000 Uani . . .
C24 C 0.7351(2) 0.1883(2) 0.57275(15) 0.0273 1.0000 Uani . . .
C25 C 0.6614(2) 0.2173(2) 0.55945(14) 0.0233 1.0000 Uani . . .
C26 C 0.5864(2) 0.1869(2) 0.57126(14) 0.0231 1.0000 Uani . . .
C27 C 0.5726(2) 0.1311(2) 0.59673(14) 0.0256 1.0000 Uani . . .
N28 N 0.51298(19) 0.20809(16) 0.55320(12) 0.0212 1.0000 Uani . . .
N29 N 0.45497(19) 0.16815(16) 0.56590(12) 0.0234 1.0000 Uani . . .
N30 N 0.4926(2) 0.12194(16) 0.59189(12) 0.0248 1.0000 Uani . . .
C31 C 0.4436(2) 0.0722(2) 0.61413(16) 0.0280 1.0000 Uani . . .
C32 C 0.4279(2) 0.0920(2) 0.66302(15) 0.0253 1.0000 Uani . . .
C33 C 0.4669(3) 0.0602(2) 0.70139(15) 0.0275 1.0000 Uani . . .
C34 C 0.4548(3) 0.0799(2) 0.74627(16) 0.0289 1.0000 Uani . . .
C35 C 0.4032(2) 0.13218(19) 0.75543(16) 0.0269 1.0000 Uani . . .
C36 C 0.3646(2) 0.1634(2) 0.71661(16) 0.0290 1.0000 Uani . . .
C37 C 0.3763(2) 0.1440(2) 0.67146(16) 0.0289 1.0000 Uani . . .
C38 C 0.0904(4) 0.4428(4) 0.3000(2) 0.0658 1.0000 Uani . U .
C39 C 0.0156(5) 0.4782(7) 0.3042(4) 0.1520 1.0000 Uani . U .
C40 C 0.1362(6) 0.4501(6) 0.2578(2) 0.1079 1.0000 Uani . U .
C41 C 0.0614(6) 0.3692(5) 0.2960(3) 0.1134 1.0000 Uani . U .
C42 C 0.3946(3) 0.1537(2) 0.80580(17) 0.0365 1.0000 Uani . . .
C43 C 0.3285(4) 0.2058(3) 0.80976(19) 0.0467 1.0000 Uani . . .
C44 C 0.4753(4) 0.1824(3) 0.8259(2) 0.0526 1.0000 Uani . . .
C45 C 0.3756(4) 0.0943(3) 0.8365(2) 0.0509 1.0000 Uani . . .
C46 C 0.7511(3) 0.4766(3) 0.3890(2) 0.0601 1.0000 Uani . U .
C47 C 0.6946(4) 0.5130(3) 0.3546(2) 0.0557 1.0000 Uani . U .
C48 C 0.7994(6) 0.5286(5) 0.4163(4) 0.1402 1.0000 Uani . U .
C49 C 0.8042(6) 0.4340(5) 0.3613(3) 0.1307 1.0000 Uani . U .
C50 C 0.8870(2) 0.1769(2) 0.57407(17) 0.0330 1.0000 Uani . . .
C51 C 0.9576(3) 0.1977(3) 0.5455(2) 0.0481 1.0000 Uani . . .
C52 C 0.8776(3) 0.1018(2) 0.5706(2) 0.0444 1.0000 Uani . . .
C53 C 0.9059(3) 0.1944(3) 0.62526(19) 0.0459 1.0000 Uani . . .
C101 C 0.7059(3) 0.3365(2) 0.67315(17) 0.0359 1.0000 Uani . . .
C102 C 0.7690(3) 0.3056(3) 0.69857(18) 0.0432 1.0000 Uani . . .
C103 C 0.7910(3) 0.3241(3) 0.74504(18) 0.0511 1.0000 Uani . U .
C104 C 0.7476(3) 0.3726(3) 0.76397(17) 0.0500 1.0000 Uani . . .
C105 C 0.6842(3) 0.4032(3) 0.73887(17) 0.0395 1.0000 Uani . . .
C106 C 0.6621(2) 0.3855(2) 0.69333(15) 0.0298 1.0000 Uani . . .
C107 C 0.5974(3) 0.4234(2) 0.66646(16) 0.0289 1.0000 Uani . . .
N108 N 0.53719(19) 0.38349(17) 0.63886(12) 0.0241 1.0000 Uani . . .
N109 N 0.55149(18) 0.36479(16) 0.59599(12) 0.0220 1.0000 Uani . . .
N110 N 0.48613(18) 0.33257(15) 0.57950(11) 0.0192 1.0000 Uani . . .
C111 C 0.4646(2) 0.3637(2) 0.65132(15) 0.0270 1.0000 Uani . . .
C112 C 0.4309(2) 0.33114(19) 0.61221(14) 0.0232 1.0000 Uani . . .
C113 C 0.3501(2) 0.30465(19) 0.60356(15) 0.0252 1.0000 Uani . . .
C114 C 0.2936(2) 0.3080(2) 0.63693(16) 0.0269 1.0000 Uani . . .
C115 C 0.2139(3) 0.2867(2) 0.62830(17) 0.0307 1.0000 Uani . . .
C116 C 0.1913(2) 0.2616(2) 0.58369(16) 0.0297 1.0000 Uani . . .
C117 C 0.2457(2) 0.2563(2) 0.54992(16) 0.0288 1.0000 Uani . . .
C118 C 0.3267(2) 0.27757(19) 0.55939(15) 0.0240 1.0000 Uani . . .
N119 N 0.37261(18) 0.26664(16) 0.52277(12) 0.0214 1.0000 Uani . . .
C120 C 0.3231(2) 0.2365(2) 0.48903(14) 0.0234 1.0000 Uani . . .
C121 C 0.2438(2) 0.2296(2) 0.50314(15) 0.0280 1.0000 Uani . . .
C122 C 0.1846(3) 0.1992(2) 0.47327(17) 0.0349 1.0000 Uani . . .
C123 C 0.2034(3) 0.1742(3) 0.43068(16) 0.0387 1.0000 Uani . . .
C124 C 0.2826(3) 0.1798(2) 0.41814(16) 0.0340 1.0000 Uani . . .
C125 C 0.3435(3) 0.2092(2) 0.44670(15) 0.0277 1.0000 Uani . . .
C126 C 0.4264(2) 0.2100(2) 0.43405(14) 0.0239 1.0000 Uani . . .
C127 C 0.4619(3) 0.1822(2) 0.39717(15) 0.0273 1.0000 Uani . . .
N128 N 0.48646(18) 0.24177(15) 0.46036(11) 0.0196 1.0000 Uani . . .
N129 N 0.5560(2) 0.23499(16) 0.44075(12) 0.0241 1.0000 Uani . . .
N130 N 0.5398(2) 0.19913(16) 0.40277(12) 0.0250 1.0000 Uani . . .
C131 C 0.6041(3) 0.1881(2) 0.37105(15) 0.0281 1.0000 Uani . . .
C132 C 0.6619(2) 0.1341(2) 0.38625(14) 0.0251 1.0000 Uani . . .
C133 C 0.6595(2) 0.0747(2) 0.36278(15) 0.0246 1.0000 Uani . . .
C134 C 0.7168(2) 0.0265(2) 0.37336(15) 0.0272 1.0000 Uani . . .
C135 C 0.7778(2) 0.0355(2) 0.40842(15) 0.0266 1.0000 Uani . . .
C136 C 0.7784(3) 0.0946(2) 0.43261(17) 0.0340 1.0000 Uani . . .
C137 C 0.7219(3) 0.1433(2) 0.42168(16) 0.0323 1.0000 Uani . . .
C138 C 0.8609(3) 0.2911(4) 0.7738(2) 0.0701 1.0000 Uani D U .
C139 C 0.8820(7) 0.3240(8) 0.8208(3) 0.1090 0.6500 Uani D U 3
C140 C 0.9382(4) 0.2985(6) 0.7484(3) 0.0592 0.6500 Uani D U 3
C141 C 0.8444(7) 0.2192(5) 0.7783(5) 0.1024 0.6500 Uani D U 3
C142 C 0.8422(3) -0.0181(2) 0.41775(17) 0.0337 1.0000 Uani . . .
C143 C 0.9000(3) -0.0031(3) 0.45902(19) 0.0456 1.0000 Uani . . .
C144 C 0.8891(3) -0.0251(3) 0.3741(2) 0.0486 1.0000 Uani . . .
C145 C 0.8005(3) -0.0842(2) 0.4267(2) 0.0490 1.0000 Uani . . .
C146 C 0.1523(3) 0.2887(2) 0.66575(17) 0.0341 1.0000 Uani . . .
C147 C 0.1853(3) 0.3220(3) 0.71066(18) 0.0438 1.0000 Uani . . .
C148 C 0.0763(3) 0.3261(2) 0.6464(2) 0.0409 1.0000 Uani . . .
C149 C 0.1291(3) 0.2178(2) 0.67738(19) 0.0376 1.0000 Uani . . .
C150 C 0.1409(3) 0.1394(3) 0.39670(19) 0.0549 1.0000 Uani . . .
C151 C 0.0607(4) 0.1320(5) 0.4170(2) 0.0917 1.0000 Uani . . .
C152 C 0.1341(3) 0.1750(4) 0.35100(19) 0.0582 1.0000 Uani . . .
C153 C 0.1708(5) 0.0684(4) 0.3876(3) 0.0986 1.0000 Uani . . .
C201 C 0.9474(5) 0.4262(4) 0.5566(3) 0.0835 1.0000 Uani D U .
C202 C 1.0065(4) 0.4043(4) 0.5232(2) 0.0716 1.0000 Uani D U .
O203 O 0.9636(2) 0.3661(2) 0.48810(15) 0.0649 1.0000 Uani D U .
C204 C 1.0171(4) 0.3436(4) 0.4556(2) 0.0801 1.0000 Uani D U .
C205 C 0.9682(6) 0.3051(5) 0.4187(3) 0.1116 1.0000 Uani D U .
C211 C 0.3577(4) -0.0021(5) 0.4849(3) 0.0929 1.0000 Uani D U .
C212 C 0.4325(5) 0.0341(5) 0.4765(5) 0.0764 0.5000 Uani D U 1
O213 O 0.5000 0.0000 0.5000 0.0692 1.0000 Uani DS U .
Co1 Co 0.48414(3) 0.28805(3) 0.519412(19) 0.0202 1.0000 Uani . . .
F11 F 0.4124(4) 0.0826(2) 0.31506(14) 0.1240 1.0000 Uani . U .
F14 F 0.4344(3) 0.05427(17) 0.24283(12) 0.0874 1.0000 Uani . U .
F13 F 0.3742(3) 0.1458(3) 0.25143(18) 0.1237 1.0000 Uani . U .
B1 B 0.4271(4) 0.1060(3) 0.2732(2) 0.0468 1.0000 Uani . U .
F12 F 0.4952(3) 0.1406(3) 0.27846(19) 0.1213 1.0000 Uani . U .
C214 C 0.4292(6) -0.0360(5) 0.5087(4) 0.0786 0.5000 Uani D . 2
C240 C 0.8944(14) 0.2343(10) 0.7464(7) 0.0884 0.3500 Uani D U 4
C241 C 0.8254(10) 0.2643(10) 0.8184(5) 0.0625 0.3500 Uani D U 4
C239 C 0.9271(9) 0.3413(9) 0.7821(8) 0.0876 0.3500 Uani D U 4
H11 H 0.2283 0.3806 0.4363 0.0412 1.0000 Uiso R . .
H21 H 0.1461 0.3627 0.3697 0.0533 1.0000 Uiso R . .
H41 H 0.1678 0.5509 0.3329 0.0531 1.0000 Uiso R . .
H51 H 0.2504 0.5700 0.3994 0.0430 1.0000 Uiso R . .
H71 H 0.3162 0.5358 0.4704 0.0370 1.0000 Uiso R . .
H72 H 0.2728 0.4783 0.4949 0.0368 1.0000 Uiso R . .
H111 H 0.4596 0.5029 0.4363 0.0315 1.0000 Uiso R . .
H141 H 0.5952 0.4723 0.4084 0.0339 1.0000 Uiso R . .
H161 H 0.8039 0.3830 0.4494 0.0375 1.0000 Uiso R . .
H221 H 0.8535 0.2807 0.5141 0.0329 1.0000 Uiso R . .
H241 H 0.7363 0.1520 0.5921 0.0342 1.0000 Uiso R . .
H271 H 0.6099 0.1056 0.6143 0.0304 1.0000 Uiso R . .
H311 H 0.4722 0.0301 0.6142 0.0330 1.0000 Uiso R . .
H312 H 0.3922 0.0682 0.5954 0.0334 1.0000 Uiso R . .
H331 H 0.5020 0.0254 0.6965 0.0326 1.0000 Uiso R . .
H341 H 0.4808 0.0583 0.7716 0.0353 1.0000 Uiso R . .
H361 H 0.3295 0.1988 0.7217 0.0347 1.0000 Uiso R . .
H371 H 0.3486 0.1660 0.6462 0.0342 1.0000 Uiso R . .
H392 H -0.0231 0.4650 0.2792 0.2120 1.0000 Uiso R . .
H393 H 0.0277 0.5248 0.3017 0.2122 1.0000 Uiso R . .
H391 H -0.0046 0.4681 0.3344 0.2121 1.0000 Uiso R . .
H403 H 0.0987 0.4472 0.2302 0.1522 1.0000 Uiso R . .
H401 H 0.1609 0.4935 0.2596 0.1521 1.0000 Uiso R . .
H402 H 0.1769 0.4162 0.2568 0.1520 1.0000 Uiso R . .
H411 H 0.0253 0.3632 0.2682 0.1619 1.0000 Uiso R . .
H413 H 0.0341 0.3573 0.3238 0.1619 1.0000 Uiso R . .
H412 H 0.1096 0.3427 0.2939 0.1621 1.0000 Uiso R . .
H432 H 0.3232 0.2151 0.8424 0.0708 1.0000 Uiso R . .
H431 H 0.3418 0.2455 0.7935 0.0712 1.0000 Uiso R . .
H433 H 0.2789 0.1873 0.7961 0.0710 1.0000 Uiso R . .
H442 H 0.4741 0.1914 0.8584 0.0789 1.0000 Uiso R . .
H443 H 0.5185 0.1517 0.8223 0.0788 1.0000 Uiso R . .
H441 H 0.4872 0.2228 0.8099 0.0790 1.0000 Uiso R . .
H453 H 0.3691 0.1087 0.8683 0.0746 1.0000 Uiso R . .
H451 H 0.4186 0.0621 0.8364 0.0751 1.0000 Uiso R . .
H452 H 0.3252 0.0744 0.8239 0.0753 1.0000 Uiso R . .
H471 H 0.7244 0.5387 0.3335 0.0839 1.0000 Uiso R . .
H473 H 0.6587 0.5417 0.3697 0.0841 1.0000 Uiso R . .
H472 H 0.6624 0.4822 0.3365 0.0843 1.0000 Uiso R . .
H482 H 0.8163 0.5611 0.3945 0.1950 1.0000 Uiso R . .
H481 H 0.8465 0.5069 0.4314 0.1950 1.0000 Uiso R . .
H483 H 0.7648 0.5481 0.4384 0.1951 1.0000 Uiso R . .
H492 H 0.8246 0.4594 0.3364 0.1819 1.0000 Uiso R . .
H493 H 0.8491 0.4179 0.3813 0.1820 1.0000 Uiso R . .
H491 H 0.7723 0.3976 0.3482 0.1820 1.0000 Uiso R . .
H513 H 1.0058 0.1759 0.5580 0.0709 1.0000 Uiso R . .
H511 H 0.9653 0.2446 0.5475 0.0710 1.0000 Uiso R . .
H512 H 0.9455 0.1848 0.5131 0.0705 1.0000 Uiso R . .
H521 H 0.9276 0.0815 0.5819 0.0675 1.0000 Uiso R . .
H523 H 0.8350 0.0878 0.5894 0.0672 1.0000 Uiso R . .
H522 H 0.8645 0.0894 0.5386 0.0668 1.0000 Uiso R . .
H532 H 0.9529 0.1711 0.6375 0.0693 1.0000 Uiso R . .
H531 H 0.9156 0.2411 0.6273 0.0691 1.0000 Uiso R . .
H533 H 0.8606 0.1834 0.6431 0.0687 1.0000 Uiso R . .
H1011 H 0.6920 0.3230 0.6422 0.0421 1.0000 Uiso R . .
H1021 H 0.7975 0.2720 0.6846 0.0489 1.0000 Uiso R . .
H1041 H 0.7619 0.3858 0.7949 0.0591 1.0000 Uiso R . .
H1051 H 0.6558 0.4357 0.7534 0.0460 1.0000 Uiso R . .
H1071 H 0.5680 0.4497 0.6885 0.0342 1.0000 Uiso R . .
H1072 H 0.6234 0.4520 0.6445 0.0343 1.0000 Uiso R . .
H1111 H 0.4427 0.3712 0.6799 0.0310 1.0000 Uiso R . .
H1141 H 0.3086 0.3236 0.6665 0.0322 1.0000 Uiso R . .
H1161 H 0.1383 0.2481 0.5767 0.0340 1.0000 Uiso R . .
H1221 H 0.1325 0.1961 0.4831 0.0413 1.0000 Uiso R . .
H1241 H 0.2959 0.1620 0.3888 0.0399 1.0000 Uiso R . .
H1271 H 0.4376 0.1574 0.3727 0.0329 1.0000 Uiso R . .
H1312 H 0.6341 0.2289 0.3695 0.0342 1.0000 Uiso R . .
H1311 H 0.5791 0.1772 0.3408 0.0341 1.0000 Uiso R . .
H1331 H 0.6190 0.0672 0.3394 0.0298 1.0000 Uiso R . .
H1341 H 0.7147 -0.0131 0.3571 0.0312 1.0000 Uiso R . .
H1361 H 0.8180 0.1013 0.4571 0.0403 1.0000 Uiso R . .
H1371 H 0.7233 0.1833 0.4378 0.0381 1.0000 Uiso R . .
H1431 H 0.9382 -0.0386 0.4639 0.0661 1.0000 Uiso R . .
H1433 H 0.9294 0.0370 0.4532 0.0657 1.0000 Uiso R . .
H1432 H 0.8717 0.0025 0.4872 0.0659 1.0000 Uiso R . .
H1442 H 0.9279 -0.0607 0.3784 0.0721 1.0000 Uiso R . .
H1441 H 0.9182 0.0152 0.3693 0.0721 1.0000 Uiso R . .
H1443 H 0.8522 -0.0339 0.3473 0.0719 1.0000 Uiso R . .
H1452 H 0.8414 -0.1187 0.4309 0.0722 1.0000 Uiso R . .
H1453 H 0.7706 -0.0822 0.4545 0.0721 1.0000 Uiso R . .
H1451 H 0.7641 -0.0948 0.4003 0.0720 1.0000 Uiso R . .
H1473 H 0.1437 0.3230 0.7321 0.0624 1.0000 Uiso R . .
H1471 H 0.2306 0.2969 0.7245 0.0634 1.0000 Uiso R . .
H1472 H 0.2020 0.3671 0.7046 0.0632 1.0000 Uiso R . .
H1481 H 0.0405 0.3290 0.6708 0.0615 1.0000 Uiso R . .
H1483 H 0.0911 0.3700 0.6377 0.0620 1.0000 Uiso R . .
H1482 H 0.0501 0.3036 0.6196 0.0617 1.0000 Uiso R . .
H1492 H 0.0899 0.2196 0.7000 0.0560 1.0000 Uiso R . .
H1491 H 0.1758 0.1953 0.6913 0.0559 1.0000 Uiso R . .
H1493 H 0.1080 0.1939 0.6498 0.0560 1.0000 Uiso R . .
H1512 H 0.0243 0.1073 0.3958 0.1259 1.0000 Uiso R . .
H1513 H 0.0670 0.1091 0.4471 0.1261 1.0000 Uiso R . .
H1511 H 0.0375 0.1761 0.4209 0.1257 1.0000 Uiso R . .
H1523 H 0.0925 0.1545 0.3310 0.0840 1.0000 Uiso R . .
H1521 H 0.1200 0.2209 0.3564 0.0840 1.0000 Uiso R . .
H1522 H 0.1850 0.1721 0.3366 0.0842 1.0000 Uiso R . .
H1531 H 0.1297 0.0457 0.3687 0.1488 1.0000 Uiso R . .
H1533 H 0.1797 0.0463 0.4176 0.1492 1.0000 Uiso R . .
H1532 H 0.2204 0.0712 0.3720 0.1492 1.0000 Uiso R . .
H2012 H 0.9745 0.4534 0.5811 0.1212 1.0000 Uiso R . .
H2011 H 0.9233 0.3866 0.5704 0.1211 1.0000 Uiso R . .
H2013 H 0.9056 0.4514 0.5385 0.1211 1.0000 Uiso R . .
H2021 H 1.0505 0.3779 0.5387 0.0833 1.0000 Uiso R . .
H2022 H 1.0297 0.4428 0.5080 0.0833 1.0000 Uiso R . .
H2041 H 1.0585 0.3148 0.4717 0.0911 1.0000 Uiso R . .
H2042 H 1.0438 0.3817 0.4425 0.0913 1.0000 Uiso R . .
H2052 H 1.0041 0.2834 0.3981 0.1623 1.0000 Uiso R . .
H2053 H 0.9365 0.2721 0.4336 0.1620 1.0000 Uiso R . .
H2051 H 0.9320 0.3345 0.4007 0.1621 1.0000 Uiso R . .
H2122 H 0.4283 0.0781 0.4891 0.0901 0.5000 Uiso R . 1
H2121 H 0.4397 0.0368 0.4433 0.0901 0.5000 Uiso R . 1
H2142 H 0.4229 -0.0377 0.5420 0.1030 0.5000 Uiso R . 2
H2141 H 0.4335 -0.0803 0.4966 0.1030 0.5000 Uiso R . 2
H2111 H 0.3130 0.0201 0.4697 0.1068 0.5000 Uiso R . 1
H2112 H 0.3510 -0.0044 0.5175 0.1068 0.5000 Uiso R . 1
H2113 H 0.3611 -0.0454 0.4727 0.1068 0.5000 Uiso R . 1
H2114 H 0.3095 -0.0261 0.4904 0.1068 0.5000 Uiso . . 2
H2115 H 0.3531 0.0412 0.4961 0.1068 0.5000 Uiso . . 2
H2116 H 0.3631 -0.0013 0.4520 0.1068 0.5000 Uiso . . 2
H1391 H 0.9255 0.3016 0.8371 0.0986 0.6500 Uiso R . 3
H1392 H 0.8975 0.3679 0.8147 0.0986 0.6500 Uiso R . 3
H1393 H 0.8368 0.3242 0.8392 0.0986 0.6500 Uiso R . 3
H1401 H 0.9822 0.2782 0.7658 0.0544 0.6500 Uiso R . 3
H1402 H 0.9493 0.3439 0.7447 0.0544 0.6500 Uiso R . 3
H1403 H 0.9307 0.2782 0.7186 0.0544 0.6500 Uiso R . 3
H1411 H 0.8874 0.1981 0.7960 0.0986 0.6500 Uiso R . 3
H1412 H 0.7959 0.2134 0.7933 0.0986 0.6500 Uiso R . 3
H1413 H 0.8385 0.2003 0.7480 0.0986 0.6500 Uiso R . 3
H2401 H 0.9377 0.2142 0.7644 0.1373 0.3500 Uiso R . 4
H2402 H 0.9121 0.2474 0.7170 0.1373 0.3500 Uiso R . 4
H2403 H 0.8514 0.2038 0.7416 0.1373 0.3500 Uiso R . 4
H2411 H 0.8667 0.2432 0.8373 0.1138 0.3500 Uiso R . 4
H2412 H 0.8038 0.2997 0.8352 0.1138 0.3500 Uiso R . 4
H2413 H 0.7839 0.2335 0.8100 0.1138 0.3500 Uiso R . 4
H2391 H 0.9724 0.3234 0.7997 0.1399 0.3500 Uiso R . 4
H2392 H 0.9086 0.3792 0.7976 0.1399 0.3500 Uiso R . 4
H2393 H 0.9421 0.3533 0.7520 0.1399 0.3500 Uiso R . 4

loop_
_atom_site_aniso_label
_atom_site_aniso_U_11
_atom_site_aniso_U_22
_atom_site_aniso_U_33
_atom_site_aniso_U_23
_atom_site_aniso_U_13
_atom_site_aniso_U_12
C1 0.031(2) 0.030(2) 0.045(3) 0.001(2) 0.001(2) -0.0044(19)
C2 0.031(2) 0.051(3) 0.046(3) -0.006(2) 0.000(2) -0.009(2)
C3 0.021(2) 0.070(4) 0.041(2) -0.001(2) 0.0027(18) -0.008(2)
C4 0.022(2) 0.068(4) 0.047(3) 0.019(3) 0.000(2) 0.004(2)
C5 0.019(2) 0.036(3) 0.054(3) 0.008(2) 0.0010(19) -0.0013(18)
C6 0.0177(19) 0.029(2) 0.037(2) 0.0005(18) -0.0015(17) 0.0002(16)
C7 0.020(2) 0.025(2) 0.050(3) -0.0050(19) -0.0064(19) 0.0093(17)
N8 0.0213(17) 0.0195(17) 0.036(2) -0.0035(14) -0.0062(14) 0.0017(13)
N9 0.0167(16) 0.0244(18) 0.0331(19) -0.0015(15) -0.0031(14) 0.0025(13)
N10 0.0158(15) 0.0199(16) 0.0304(18) -0.0038(14) -0.0031(13) -0.0010(13)
C11 0.026(2) 0.0156(18) 0.032(2) 0.0012(16) -0.0041(17) -0.0025(15)
C12 0.021(2) 0.022(2) 0.028(2) -0.0026(16) -0.0033(16) -0.0013(16)
C13 0.0201(19) 0.0189(19) 0.031(2) -0.0014(16) -0.0012(16) -0.0034(15)
C14 0.031(2) 0.024(2) 0.035(2) 0.0032(18) 0.0034(18) -0.0016(17)
C15 0.030(2) 0.031(2) 0.040(2) 0.0039(18) 0.0083(18) -0.0020(17)
C16 0.022(2) 0.028(2) 0.041(3) 0.0010(19) 0.0093(18) -0.0010(17)
C17 0.0167(19) 0.028(2) 0.034(2) -0.0045(18) 0.0008(16) -0.0012(16)
C18 0.0185(19) 0.0178(19) 0.031(2) -0.0036(16) 0.0005(16) -0.0005(15)
N19 0.0137(15) 0.0158(15) 0.0311(18) -0.0032(13) 0.0024(13) 0.0009(12)
C20 0.0149(18) 0.0186(19) 0.028(2) -0.0054(15) -0.0003(15) -0.0008(14)
C21 0.0188(19) 0.023(2) 0.031(2) -0.0042(17) 0.0024(16) -0.0019(16)
C22 0.0142(18) 0.032(2) 0.038(2) -0.0089(19) 0.0033(16) -0.0033(16)
C23 0.0162(19) 0.025(2) 0.042(2) -0.0084(18) -0.0015(17) 0.0016(16)
C24 0.020(2) 0.028(2) 0.034(2) -0.0016(18) -0.0009(17) 0.0016(16)
C25 0.0181(19) 0.024(2) 0.028(2) -0.0061(17) 0.0009(15) 0.0004(16)
C26 0.0194(19) 0.0220(19) 0.027(2) -0.0036(16) -0.0009(16) 0.0038(15)
C27 0.022(2) 0.025(2) 0.029(2) -0.0002(17) 0.0013(16) 0.0044(16)
N28 0.0158(15) 0.0205(16) 0.0272(17) -0.0046(13) 0.0005(13) -0.0028(13)
N29 0.0198(16) 0.0166(16) 0.0334(19) 0.0016(14) -0.0015(14) -0.0006(13)
N30 0.0207(17) 0.0198(17) 0.0335(19) 0.0012(14) -0.0010(14) 0.0003(13)
C31 0.023(2) 0.020(2) 0.041(2) 0.0013(18) 0.0027(18) -0.0010(16)
C32 0.0202(19) 0.0194(19) 0.036(2) 0.0002(17) -0.0005(17) -0.0024(15)
C33 0.027(2) 0.0165(19) 0.039(2) 0.0032(17) 0.0041(18) -0.0009(16)
C34 0.027(2) 0.022(2) 0.038(2) 0.0060(18) 0.0007(18) -0.0020(17)
C35 0.027(2) 0.0136(18) 0.040(2) -0.0044(17) 0.0058(18) -0.0051(16)
C36 0.025(2) 0.0177(19) 0.045(3) 0.0004(18) 0.0030(18) 0.0014(16)
C37 0.023(2) 0.021(2) 0.042(3) 0.0019(18) -0.0001(18) 0.0036(16)
C38 0.039(3) 0.110(4) 0.046(3) 0.004(3) -0.011(2) -0.009(3)
C39 0.068(5) 0.266(11) 0.113(7) -0.079(9) -0.058(4) 0.062(6)
C40 0.104(6) 0.178(9) 0.041(2) 0.000(5) 0.003(3) -0.049(6)
C41 0.120(7) 0.146(5) 0.069(5) -0.004(5) -0.032(5) -0.074(5)
C42 0.051(3) 0.022(2) 0.037(3) 0.0004(19) 0.007(2) 0.003(2)
C43 0.065(4) 0.035(3) 0.042(3) -0.003(2) 0.014(3) 0.009(2)
C44 0.066(4) 0.039(3) 0.051(3) -0.013(3) -0.005(3) -0.008(3)
C45 0.073(4) 0.034(3) 0.047(3) 0.006(2) 0.019(3) 0.005(3)
C46 0.040(3) 0.070(4) 0.072(4) 0.034(2) 0.019(2) -0.004(2)
C47 0.054(3) 0.052(3) 0.064(3) 0.027(2) 0.027(2) 0.008(2)
C48 0.142(7) 0.154(7) 0.120(6) 0.072(4) -0.031(4) -0.117(6)
C49 0.108(6) 0.154(6) 0.143(7) 0.099(4) 0.099(5) 0.084(5)
C50 0.016(2) 0.036(2) 0.045(3) -0.004(2) -0.0042(18) 0.0067(18)
C51 0.020(2) 0.058(3) 0.067(4) 0.004(3) 0.003(2) 0.014(2)
C52 0.030(2) 0.035(3) 0.066(3) -0.003(2) -0.009(2) 0.016(2)
C53 0.027(2) 0.060(3) 0.049(3) -0.011(3) -0.006(2) 0.008(2)
C101 0.031(2) 0.041(3) 0.035(2) -0.001(2) 0.0003(19) -0.001(2)
C102 0.035(3) 0.053(3) 0.043(3) 0.004(2) 0.007(2) 0.011(2)
C103 0.029(2) 0.090(4) 0.034(2) 0.000(3) 0.0022(19) 0.010(3)
C104 0.026(2) 0.095(5) 0.029(2) -0.009(3) -0.0007(19) 0.008(3)
C105 0.026(2) 0.058(3) 0.035(3) -0.010(2) 0.0019(19) -0.001(2)
C106 0.0177(19) 0.038(2) 0.033(2) -0.0028(19) -0.0017(17) -0.0020(17)
C107 0.025(2) 0.026(2) 0.034(2) -0.0072(18) -0.0030(17) -0.0029(17)
N108 0.0195(16) 0.0247(17) 0.0275(18) -0.0052(14) -0.0036(14) 0.0028(13)
N109 0.0142(15) 0.0192(16) 0.0324(19) 0.0005(14) -0.0007(13) 0.0030(12)
N110 0.0133(15) 0.0158(15) 0.0282(17) -0.0001(13) -0.0011(13) 0.0027(12)
C111 0.021(2) 0.028(2) 0.032(2) -0.0017(18) 0.0028(16) 0.0002(16)
C112 0.0206(19) 0.0188(19) 0.030(2) -0.0007(16) -0.0002(16) 0.0014(15)
C113 0.0201(19) 0.0183(19) 0.038(2) 0.0039(17) 0.0043(17) 0.0023(15)
C114 0.023(2) 0.022(2) 0.036(2) 0.0016(17) 0.0001(17) 0.0037(16)
C115 0.023(2) 0.022(2) 0.048(3) 0.0087(19) 0.0059(19) 0.0030(17)
C116 0.020(2) 0.024(2) 0.044(3) 0.0054(19) -0.0027(18) -0.0010(16)
C117 0.0153(19) 0.027(2) 0.044(3) 0.0077(19) 0.0010(17) -0.0006(16)
C118 0.0179(19) 0.0156(18) 0.038(2) 0.0055(16) -0.0044(16) -0.0020(15)
N119 0.0129(15) 0.0197(16) 0.0315(18) 0.0006(14) 0.0011(13) 0.0000(12)
C120 0.0167(18) 0.0221(19) 0.031(2) 0.0086(16) -0.0041(16) -0.0013(15)
C121 0.020(2) 0.026(2) 0.036(2) 0.0066(18) -0.0050(17) -0.0033(16)
C122 0.017(2) 0.044(3) 0.043(3) 0.012(2) -0.0045(18) -0.0109(18)
C123 0.031(2) 0.053(3) 0.032(2) 0.009(2) -0.0071(19) -0.018(2)
C124 0.028(2) 0.040(3) 0.032(2) 0.004(2) -0.0033(18) -0.0103(19)
C125 0.025(2) 0.027(2) 0.030(2) 0.0078(18) -0.0036(17) -0.0051(17)
C126 0.0207(19) 0.025(2) 0.026(2) 0.0072(16) -0.0036(16) -0.0046(16)
C127 0.033(2) 0.020(2) 0.028(2) 0.0031(17) -0.0058(17) -0.0028(17)
N128 0.0159(15) 0.0145(15) 0.0281(17) 0.0003(13) -0.0008(13) 0.0001(12)
N129 0.0206(16) 0.0220(17) 0.0296(18) -0.0039(14) 0.0020(14) 0.0008(13)
N130 0.0234(17) 0.0215(17) 0.0295(18) -0.0018(14) -0.0026(14) 0.0018(13)
C131 0.029(2) 0.028(2) 0.028(2) 0.0000(17) 0.0028(17) 0.0042(17)
C132 0.024(2) 0.023(2) 0.029(2) 0.0005(17) 0.0046(16) 0.0016(16)
C133 0.0194(19) 0.024(2) 0.030(2) -0.0033(17) 0.0042(16) -0.0046(16)
C134 0.026(2) 0.021(2) 0.034(2) -0.0029(17) 0.0052(17) -0.0022(16)
C135 0.0176(19) 0.024(2) 0.038(2) 0.0012(18) 0.0023(17) -0.0002(16)
C136 0.027(2) 0.032(2) 0.042(3) -0.006(2) -0.0058(19) 0.0016(18)
C137 0.036(2) 0.023(2) 0.036(2) -0.0069(18) -0.0058(19) 0.0056(18)
C138 0.042(3) 0.117(4) 0.051(3) 0.006(3) 0.000(2) 0.033(3)
C139 0.071(7) 0.208(10) 0.044(4) -0.010(6) -0.019(3) 0.067(8)
C140 0.029(3) 0.083(6) 0.064(5) -0.016(5) -0.008(3) 0.012(3)
C141 0.051(5) 0.139(5) 0.112(8) 0.070(6) -0.030(6) 0.002(5)
C142 0.026(2) 0.029(2) 0.045(3) -0.001(2) -0.0001(19) 0.0077(18)
C143 0.038(3) 0.042(3) 0.055(3) -0.005(2) -0.007(2) 0.017(2)
C144 0.037(3) 0.055(3) 0.055(3) -0.002(3) 0.006(2) 0.018(2)
C145 0.039(3) 0.029(3) 0.078(4) 0.007(3) 0.000(3) 0.007(2)
C146 0.023(2) 0.031(2) 0.048(3) 0.008(2) 0.0046(19) 0.0007(18)
C147 0.038(3) 0.045(3) 0.049(3) 0.001(2) 0.014(2) 0.000(2)
C148 0.027(2) 0.036(3) 0.061(3) 0.011(2) 0.014(2) 0.007(2)
C149 0.025(2) 0.036(3) 0.052(3) 0.012(2) 0.006(2) 0.0013(19)
C150 0.038(3) 0.080(4) 0.045(3) 0.008(3) -0.013(2) -0.036(3)
C151 0.060(4) 0.163(8) 0.049(4) 0.009(4) -0.014(3) -0.068(5)
C152 0.038(3) 0.092(5) 0.043(3) 0.006(3) -0.012(2) -0.020(3)
C153 0.101(6) 0.062(5) 0.124(7) -0.018(5) -0.052(5) -0.032(4)
C201 0.085(5) 0.079(5) 0.086(5) -0.020(4) 0.008(3) 0.004(4)
C202 0.060(4) 0.078(4) 0.077(4) 0.008(3) 0.006(2) -0.003(3)
O203 0.054(2) 0.080(3) 0.062(2) 0.0019(19) 0.0169(17) 0.007(2)
C204 0.069(4) 0.102(5) 0.074(4) 0.014(3) 0.032(3) 0.020(3)
C205 0.120(7) 0.150(8) 0.065(5) -0.020(4) 0.013(4) 0.048(6)
C211 0.079(3) 0.111(6) 0.090(5) -0.034(5) 0.015(4) 0.007(4)
C212 0.089(5) 0.066(6) 0.074(6) -0.011(5) 0.008(5) 0.015(4)
O213 0.078(3) 0.053(3) 0.078(4) 0.005(3) 0.017(3) 0.002(3)
Co1 0.0134(3) 0.0181(3) 0.0287(3) -0.0014(2) -0.0012(2) -0.00021(19)
F11 0.265(6) 0.066(3) 0.0452(18) -0.0114(16) 0.038(3) -0.039(3)
F14 0.187(5) 0.0371(17) 0.0364(16) -0.0016(13) -0.001(2) 0.0076(19)
F13 0.122(3) 0.148(4) 0.098(3) -0.011(3) -0.018(3) 0.095(3)
B1 0.066(3) 0.034(3) 0.038(2) -0.0018(14) -0.009(2) -0.0011(17)
F12 0.086(3) 0.170(5) 0.107(4) -0.052(3) 0.004(2) -0.058(3)
C214 0.121(13) 0.072(9) 0.049(7) -0.020(7) 0.044(8) -0.048(9)
C240 0.069(10) 0.143(11) 0.054(8) 0.004(8) 0.009(8) 0.058(7)
C241 0.057(8) 0.088(10) 0.041(6) 0.000(5) -0.004(5) 0.039(7)
C239 0.031(7) 0.157(11) 0.074(11) 0.007(9) -0.004(7) 0.021(6)

loop_
_atom_type_symbol
_atom_type_scat_dispersion_real
_atom_type_scat_dispersion_imag
_atom_type_scat_Cromer_Mann_a1
_atom_type_scat_Cromer_Mann_b1
_atom_type_scat_Cromer_Mann_a2
_atom_type_scat_Cromer_Mann_b2
_atom_type_scat_Cromer_Mann_a3
_atom_type_scat_Cromer_Mann_b3
_atom_type_scat_Cromer_Mann_a4
_atom_type_scat_Cromer_Mann_b4
_atom_type_scat_Cromer_Mann_c
_atom_type_scat_source
C 0.0033 0.0016 2.3100 20.8439 1.0200 10.2075 1.5886 0.5687 0.8650 51.6512 0.2156 'International Tables Vol C 4.2.6.8 and 6.1.1.4'
H 0.0000 0.0000 0.4930 10.5109 0.3229 26.1257 0.1402 3.1424 0.0408 57.7998 0.0030 'International Tables Vol C 4.2.6.8 and 6.1.1.4'
N 0.0061 0.0033 12.2126 0.0057 3.1322 9.8933 2.0125 28.9975 1.1663 0.5826 -11.5290 'International Tables Vol C 4.2.6.8 and 6.1.1.4'
O 0.0106 0.0060 3.0485 13.2771 2.2868 5.7011 1.5463 0.3239 0.8670 32.9089 0.2508 'International Tables Vol C 4.2.6.8 and 6.1.1.4'
Co 0.3494 0.9721 12.2841 4.2791 7.3409 0.2784 4.0034 13.5359 2.3488 71.1692 1.0118 'International Tables Vol C 4.2.6.8 and 6.1.1.4'
B 0.0013 0.0007 2.0545 23.2185 1.3326 1.0210 1.0979 60.3498 0.7068 0.1403 -0.1932 'International Tables Vol C 4.2.6.8 and 6.1.1.4'
F 0.0171 0.0103 3.5392 10.2825 2.6412 4.2944 1.5170 0.2615 1.0243 26.1476 0.2776 'International Tables Vol C 4.2.6.8 and 6.1.1.4'

loop_
_geom_angle_atom_site_label_1
_geom_angle_atom_site_label_2
_geom_angle_atom_site_label_3
_geom_angle_site_symmetry_3
_geom_angle
_geom_angle_publ_flag
C2 C1 C6 . 119.5(5) yes
C2 C1 H11 . 120.8 no
C6 C1 H11 . 119.6 no
C1 C2 C3 . 122.5(5) yes
C1 C2 H21 . 119.0 no
C3 C2 H21 . 118.5 no
C2 C3 C4 . 117.7(5) yes
C2 C3 C38 . 122.4(5) yes
C4 C3 C38 . 119.9(5) yes
C3 C4 C5 . 120.9(5) yes
C3 C4 H41 . 120.2 no
C5 C4 H41 . 118.9 no
C4 C5 C6 . 120.4(5) yes
C4 C5 H51 . 119.7 no
C6 C5 H51 . 119.9 no
C5 C6 C1 . 119.0(4) yes
C5 C6 C7 . 119.8(4) yes
C1 C6 C7 . 121.1(4) yes
C6 C7 N8 . 112.5(4) yes
C6 C7 H71 . 110.9 no
N8 C7 H71 . 107.6 no
C6 C7 H72 . 108.8 no
N8 C7 H72 . 107.7 no
H71 C7 H72 . 109.3 no
C7 N8 N9 . 118.7(3) yes
C7 N8 C11 . 129.1(4) yes
N9 N8 C11 . 112.2(3) yes
N8 N9 N10 . 105.6(3) yes
N9 N10 C12 . 110.7(3) yes
N9 N10 Co1 . 119.6(3) yes
C12 N10 Co1 . 129.6(3) yes
N8 C11 C12 . 105.9(4) yes
N8 C11 H111 . 127.1 no
C12 C11 H111 . 127.0 no
C11 C12 N10 . 105.6(3) yes
C11 C12 C13 . 131.2(4) yes
N10 C12 C13 . 122.9(4) yes
C12 C13 C14 . 122.1(4) yes
C12 C13 C18 . 119.0(4) yes
C14 C13 C18 . 118.9(4) yes
C13 C14 C15 . 122.5(4) yes
C13 C14 H141 . 119.6 no
C15 C14 H141 . 117.9 no
C14 C15 C16 . 118.5(4) yes
C14 C15 C46 . 121.3(4) yes
C16 C15 C46 . 120.2(4) yes
C15 C16 C17 . 120.3(4) yes
C15 C16 H161 . 119.8 no
C17 C16 H161 . 119.8 no
C16 C17 C18 . 120.4(4) yes
C16 C17 C21 . 134.4(4) yes
C18 C17 C21 . 105.2(4) yes
C17 C18 C13 . 119.3(4) yes
C17 C18 N19 . 111.4(3) yes
C13 C18 N19 . 129.3(4) yes
C18 N19 C20 . 106.8(3) yes
C18 N19 Co1 . 125.3(3) yes
C20 N19 Co1 . 125.9(3) yes
N19 C20 C21 . 111.7(3) yes
N19 C20 C25 . 129.0(3) yes
C21 C20 C25 . 119.2(4) yes
C17 C21 C20 . 104.9(3) yes
C17 C21 C22 . 134.0(4) yes
C20 C21 C22 . 121.1(4) yes
C21 C22 C23 . 119.8(4) yes
C21 C22 H221 . 119.5 no
C23 C22 H221 . 120.7 no
C22 C23 C24 . 118.6(4) yes
C22 C23 C50 . 123.0(4) yes
C24 C23 C50 . 118.4(4) yes
C23 C24 C25 . 122.1(4) yes
C23 C24 H241 . 118.8 no
C25 C24 H241 . 119.0 no
C20 C25 C24 . 118.9(4) yes
C20 C25 C26 . 120.1(3) yes
C24 C25 C26 . 120.8(4) yes
C25 C26 C27 . 130.6(4) yes
C25 C26 N28 . 122.6(4) yes
C27 C26 N28 . 106.5(3) yes
C26 C27 N30 . 105.0(3) yes
C26 C27 H271 . 128.2 no
N30 C27 H271 . 126.7 no
C26 N28 N29 . 110.6(3) yes
C26 N28 Co1 . 129.8(3) yes
N29 N28 Co1 . 119.3(2) yes
N28 N29 N30 . 105.2(3) yes
C27 N30 N29 . 112.7(3) yes
C27 N30 C31 . 128.7(3) yes
N29 N30 C31 . 118.4(3) yes
N30 C31 C32 . 111.0(3) yes
N30 C31 H311 . 108.5 no
C32 C31 H311 . 110.4 no
N30 C31 H312 . 107.9 no
C32 C31 H312 . 109.4 no
H311 C31 H312 . 109.5 no
C31 C32 C33 . 120.7(4) yes
C31 C32 C37 . 121.1(4) yes
C33 C32 C37 . 118.2(4) yes
C32 C33 C34 . 120.8(4) yes
C32 C33 H331 . 119.5 no
C34 C33 H331 . 119.7 no
C33 C34 C35 . 121.8(4) yes
C33 C34 H341 . 120.2 no
C35 C34 H341 . 117.9 no
C34 C35 C36 . 116.5(4) yes
C34 C35 C42 . 119.6(4) yes
C36 C35 C42 . 123.9(4) yes
C35 C36 C37 . 122.1(4) yes
C35 C36 H361 . 118.4 no
C37 C36 H361 . 119.5 no
C32 C37 C36 . 120.6(4) yes
C32 C37 H371 . 119.9 no
C36 C37 H371 . 119.5 no
C3 C38 C39 . 109.5(6) yes
C3 C38 C40 . 110.0(5) yes
C39 C38 C40 . 120.7(8) yes
C3 C38 C41 . 111.6(6) yes
C39 C38 C41 . 102.5(8) yes
C40 C38 C41 . 102.0(7) yes
C38 C39 H392 . 109.3 no
C38 C39 H393 . 107.1 no
H392 C39 H393 . 110.2 no
C38 C39 H391 . 108.7 no
H392 C39 H391 . 110.5 no
H393 C39 H391 . 110.9 no
C38 C40 H403 . 108.7 no
C38 C40 H401 . 106.7 no
H403 C40 H401 . 110.1 no
C38 C40 H402 . 110.7 no
H403 C40 H402 . 110.0 no
H401 C40 H402 . 110.6 no
C38 C41 H411 . 110.4 no
C38 C41 H413 . 109.4 no
H411 C41 H413 . 110.3 no
C38 C41 H412 . 106.2 no
H411 C41 H412 . 110.2 no
H413 C41 H412 . 110.3 no
C35 C42 C43 . 112.4(4) yes
C35 C42 C44 . 109.1(4) yes
C43 C42 C44 . 108.7(4) yes
C35 C42 C45 . 110.8(4) yes
C43 C42 C45 . 108.7(4) yes
C44 C42 C45 . 106.9(4) yes
C42 C43 H432 . 108.7 no
C42 C43 H431 . 110.4 no
H432 C43 H431 . 110.2 no
C42 C43 H433 . 107.4 no
H432 C43 H433 . 109.7 no
H431 C43 H433 . 110.4 no
C42 C44 H442 . 111.2 no
C42 C44 H443 . 110.6 no
H442 C44 H443 . 107.3 no
C42 C44 H441 . 110.3 no
H442 C44 H441 . 108.9 no
H443 C44 H441 . 108.5 no
C42 C45 H453 . 110.0 no
C42 C45 H451 . 110.3 no
H453 C45 H451 . 109.6 no
C42 C45 H452 . 108.4 no
H453 C45 H452 . 109.0 no
H451 C45 H452 . 109.6 no
C15 C46 C47 . 112.9(4) yes
C15 C46 C48 . 109.2(6) yes
C47 C46 C48 . 106.4(6) yes
C15 C46 C49 . 109.7(5) yes
C47 C46 C49 . 107.2(6) yes
C48 C46 C49 . 111.3(8) yes
C46 C47 H471 . 110.7 no
C46 C47 H473 . 112.3 no
H471 C47 H473 . 108.7 no
C46 C47 H472 . 109.6 no
H471 C47 H472 . 107.9 no
H473 C47 H472 . 107.5 no
C46 C48 H482 . 108.2 no
C46 C48 H481 . 107.4 no
H482 C48 H481 . 109.7 no
C46 C48 H483 . 107.7 no
H482 C48 H483 . 110.9 no
H481 C48 H483 . 112.8 no
C46 C49 H492 . 109.6 no
C46 C49 H493 . 109.7 no
H492 C49 H493 . 108.9 no
C46 C49 H491 . 108.4 no
H492 C49 H491 . 109.6 no
H493 C49 H491 . 110.5 no
C23 C50 C51 . 111.5(4) yes
C23 C50 C52 . 110.6(4) yes
C51 C50 C52 . 108.4(4) yes
C23 C50 C53 . 108.7(4) yes
C51 C50 C53 . 109.7(4) yes
C52 C50 C53 . 107.9(4) yes
C50 C51 H513 . 108.8 no
C50 C51 H511 . 109.9 no
H513 C51 H511 . 109.1 no
C50 C51 H512 . 108.8 no
H513 C51 H512 . 110.2 no
H511 C51 H512 . 110.0 no
C50 C52 H521 . 108.8 no
C50 C52 H523 . 109.4 no
H521 C52 H523 . 109.8 no
C50 C52 H522 . 109.6 no
H521 C52 H522 . 109.9 no
H523 C52 H522 . 109.2 no
C50 C53 H532 . 110.3 no
C50 C53 H531 . 108.2 no
H532 C53 H531 . 109.4 no
C50 C53 H533 . 109.9 no
H532 C53 H533 . 109.8 no
H531 C53 H533 . 109.2 no
C102 C101 C106 . 120.4(5) yes
C102 C101 H1011 . 119.4 no
C106 C101 H1011 . 120.1 no
C101 C102 C103 . 121.0(5) yes
C101 C102 H1021 . 119.4 no
C103 C102 H1021 . 119.6 no
C102 C103 C104 . 117.5(5) yes
C102 C103 C138 . 122.1(5) yes
C104 C103 C138 . 120.5(5) yes
C103 C104 C105 . 121.7(5) yes
C103 C104 H1041 . 118.4 no
C105 C104 H1041 . 119.8 no
C104 C105 C106 . 121.2(5) yes
C104 C105 H1051 . 118.6 no
C106 C105 H1051 . 120.1 no
C101 C106 C105 . 118.1(4) yes
C101 C106 C107 . 122.4(4) yes
C105 C106 C107 . 119.2(4) yes
C106 C107 N108 . 115.6(4) yes
C106 C107 H1071 . 108.8 no
N108 C107 H1071 . 107.1 no
C106 C107 H1072 . 107.6 no
N108 C107 H1072 . 107.0 no
H1071 C107 H1072 . 110.7 no
C107 N108 N109 . 119.8(3) yes
C107 N108 C111 . 127.6(4) yes
N109 N108 C111 . 112.6(3) yes
N108 N109 N110 . 106.1(3) yes
N109 N110 C112 . 109.9(3) yes
N109 N110 Co1 . 120.5(2) yes
C112 N110 Co1 . 129.2(3) yes
N108 C111 C112 . 104.3(4) yes
N108 C111 H1111 . 126.8 no
C112 C111 H1111 . 128.9 no
C111 C112 N110 . 107.1(3) yes
C111 C112 C113 . 129.2(4) yes
N110 C112 C113 . 123.5(4) yes
C112 C113 C114 . 121.8(4) yes
C112 C113 C118 . 119.4(4) yes
C114 C113 C118 . 118.7(4) yes
C113 C114 C115 . 122.8(4) yes
C113 C114 H1141 . 119.7 no
C115 C114 H1141 . 117.5 no
C114 C115 C116 . 117.6(4) yes
C114 C115 C146 . 122.5(4) yes
C116 C115 C146 . 119.9(4) yes
C115 C116 C117 . 121.6(4) yes
C115 C116 H1161 . 119.5 no
C117 C116 H1161 . 119.0 no
C116 C117 C118 . 120.2(4) yes
C116 C117 C121 . 135.3(4) yes
C118 C117 C121 . 104.5(4) yes
C117 C118 C113 . 119.2(4) yes
C117 C118 N119 . 112.2(4) yes
C113 C118 N119 . 128.6(4) yes
C118 N119 C120 . 106.1(3) yes
C118 N119 Co1 . 126.9(3) yes
C120 N119 Co1 . 127.1(3) yes
N119 C120 C121 . 111.6(4) yes
N119 C120 C125 . 128.3(4) yes
C121 C120 C125 . 119.9(4) yes
C117 C121 C120 . 105.6(3) yes
C117 C121 C122 . 134.5(4) yes
C120 C121 C122 . 119.9(4) yes
C121 C122 C123 . 120.7(4) yes
C121 C122 H1221 . 118.3 no
C123 C122 H1221 . 121.0 no
C122 C123 C124 . 118.4(4) yes
C122 C123 C150 . 123.0(4) yes
C124 C123 C150 . 118.7(5) yes
C123 C124 C125 . 123.0(5) yes
C123 C124 H1241 . 118.5 no
C125 C124 H1241 . 118.4 no
C120 C125 C124 . 118.0(4) yes
C120 C125 C126 . 120.4(4) yes
C124 C125 C126 . 121.5(4) yes
C125 C126 C127 . 131.1(4) yes
C125 C126 N128 . 122.4(4) yes
C127 C126 N128 . 106.5(3) yes
C126 C127 N130 . 105.5(4) yes
C126 C127 H1271 . 128.1 no
N130 C127 H1271 . 126.4 no
C126 N128 N129 . 109.9(3) yes
C126 N128 Co1 . 130.6(3) yes
N129 N128 Co1 . 119.4(2) yes
N128 N129 N130 . 105.9(3) yes
C127 N130 N129 . 112.3(3) yes
C127 N130 C131 . 128.8(4) yes
N129 N130 C131 . 118.7(3) yes
N130 C131 C132 . 114.2(3) yes
N130 C131 H1312 . 107.3 no
C132 C131 H1312 . 108.3 no
N130 C131 H1311 . 107.9 no
C132 C131 H1311 . 108.8 no
H1312 C131 H1311 . 110.2 no
C131 C132 C133 . 119.9(4) yes
C131 C132 C137 . 121.9(4) yes
C133 C132 C137 . 118.1(4) yes
C132 C133 C134 . 120.9(4) yes
C132 C133 H1331 . 119.4 no
C134 C133 H1331 . 119.7 no
C133 C134 C135 . 121.4(4) yes
C133 C134 H1341 . 120.0 no
C135 C134 H1341 . 118.6 no
C134 C135 C136 . 117.2(4) yes
C134 C135 C142 . 119.8(4) yes
C136 C135 C142 . 123.0(4) yes
C135 C136 C137 . 121.6(4) yes
C135 C136 H1361 . 118.7 no
C137 C136 H1361 . 119.7 no
C132 C137 C136 . 120.8(4) yes
C132 C137 H1371 . 118.1 no
C136 C137 H1371 . 121.1 no
C103 C138 C139 . 113.9(6) yes
C103 C138 C140 . 109.5(6) yes
C139 C138 C140 . 103.3(7) yes
C103 C138 C141 . 109.7(6) yes
C139 C138 C141 . 112.6(10) yes
C140 C138 C141 . 107.6(8) yes
C138 C139 H1391 . 110.4 no
C138 C139 H1392 . 107.2 no
H1391 C139 H1392 . 109.5 no
C138 C139 H1393 . 110.7 no
H1391 C139 H1393 . 109.5 no
H1392 C139 H1393 . 109.5 no
C138 C140 H1401 . 110.6 no
C138 C140 H1402 . 108.9 no
H1401 C140 H1402 . 109.5 no
C138 C140 H1403 . 108.9 no
H1401 C140 H1403 . 109.5 no
H1402 C140 H1403 . 109.5 no
C138 C141 H1411 . 110.4 no
C138 C141 H1412 . 109.1 no
H1411 C141 H1412 . 109.5 no
C138 C141 H1413 . 108.9 no
H1411 C141 H1413 . 109.5 no
H1412 C141 H1413 . 109.5 no
C135 C142 C143 . 113.2(4) yes
C135 C142 C144 . 108.2(4) yes
C143 C142 C144 . 109.3(4) yes
C135 C142 C145 . 109.2(4) yes
C143 C142 C145 . 108.4(4) yes
C144 C142 C145 . 108.5(4) yes
C142 C143 H1431 . 110.0 no
C142 C143 H1433 . 109.7 no
H1431 C143 H1433 . 108.5 no
C142 C143 H1432 . 111.1 no
H1431 C143 H1432 . 108.6 no
H1433 C143 H1432 . 108.9 no
C142 C144 H1442 . 109.8 no
C142 C144 H1441 . 109.1 no
H1442 C144 H1441 . 108.2 no
C142 C144 H1443 . 109.8 no
H1442 C144 H1443 . 110.0 no
H1441 C144 H1443 . 109.8 no
C142 C145 H1452 . 109.0 no
C142 C145 H1453 . 111.3 no
H1452 C145 H1453 . 108.7 no
C142 C145 H1451 . 109.3 no
H1452 C145 H1451 . 109.3 no
H1453 C145 H1451 . 109.1 no
C115 C146 C147 . 112.7(4) yes
C115 C146 C148 . 109.3(4) yes
C147 C146 C148 . 108.9(4) yes
C115 C146 C149 . 108.5(4) yes
C147 C146 C149 . 108.3(4) yes
C148 C146 C149 . 109.1(4) yes
C146 C147 H1473 . 108.7 no
C146 C147 H1471 . 109.7 no
H1473 C147 H1471 . 108.8 no
C146 C147 H1472 . 110.8 no
H1473 C147 H1472 . 108.7 no
H1471 C147 H1472 . 110.1 no
C146 C148 H1481 . 107.7 no
C146 C148 H1483 . 109.3 no
H1481 C148 H1483 . 108.5 no
C146 C148 H1482 . 111.4 no
H1481 C148 H1482 . 110.1 no
H1483 C148 H1482 . 109.8 no
C146 C149 H1492 . 107.8 no
C146 C149 H1491 . 109.1 no
H1492 C149 H1491 . 107.8 no
C146 C149 H1493 . 112.0 no
H1492 C149 H1493 . 110.4 no
H1491 C149 H1493 . 109.7 no
C123 C150 C151 . 112.1(5) yes
C123 C150 C152 . 109.8(4) yes
C151 C150 C152 . 111.9(5) yes
C123 C150 C153 . 108.8(5) yes
C151 C150 C153 . 106.1(6) yes
C152 C150 C153 . 108.0(6) yes
C150 C151 H1512 . 109.9 no
C150 C151 H1513 . 110.3 no
H1512 C151 H1513 . 109.2 no
C150 C151 H1511 . 108.7 no
H1512 C151 H1511 . 108.0 no
H1513 C151 H1511 . 110.7 no
C150 C152 H1523 . 108.6 no
C150 C152 H1521 . 109.0 no
H1523 C152 H1521 . 109.8 no
C150 C152 H1522 . 109.1 no
H1523 C152 H1522 . 109.4 no
H1521 C152 H1522 . 110.8 no
C150 C153 H1531 . 108.5 no
C150 C153 H1533 . 108.1 no
H1531 C153 H1533 . 109.8 no
C150 C153 H1532 . 108.4 no
H1531 C153 H1532 . 111.2 no
H1533 C153 H1532 . 110.7 no
C202 C201 H2012 . 109.8 no
C202 C201 H2011 . 108.5 no
H2012 C201 H2011 . 110.5 no
C202 C201 H2013 . 106.8 no
H2012 C201 H2013 . 111.2 no
H2011 C201 H2013 . 109.9 no
C201 C202 O203 . 107.4(5) yes
C201 C202 H2021 . 112.1 no
O203 C202 H2021 . 110.0 no
C201 C202 H2022 . 110.1 no
O203 C202 H2022 . 108.1 no
H2021 C202 H2022 . 109.1 no
C202 O203 C204 . 109.6(4) yes
O203 C204 C205 . 107.3(5) yes
O203 C204 H2041 . 109.4 no
C205 C204 H2041 . 110.2 no
O203 C204 H2042 . 108.8 no
C205 C204 H2042 . 112.1 no
H2041 C204 H2042 . 109.0 no
C204 C205 H2052 . 109.7 no
C204 C205 H2053 . 109.4 no
H2052 C205 H2053 . 109.3 no
C204 C205 H2051 . 109.8 no
H2052 C205 H2051 . 109.8 no
H2053 C205 H2051 . 109.0 no
C212 C211 H2111 . 109.2 no
C212 C211 H2112 . 110.1 no
H2111 C211 H2112 . 109.5 no
C212 C211 H2113 . 109.1 no
H2111 C211 H2113 . 109.5 no
H2112 C211 H2113 . 109.5 no
C211 C212 O213 . 108.7(6) yes
C211 C212 H2122 . 108.3 no
O213 C212 H2122 . 110.0 no
C211 C212 H2121 . 110.5 no
O213 C212 H2121 . 109.9 no
H2122 C212 H2121 . 109.4 no
C212 O213 C212 2_656 179.992 yes
N10 Co1 N110 . 89.68(13) yes
N10 Co1 N128 . 92.12(14) yes
N110 Co1 N128 . 177.53(13) yes
N10 Co1 N28 . 176.90(14) yes
N110 Co1 N28 . 87.55(13) yes
N128 Co1 N28 . 90.69(13) yes
N10 Co1 N19 . 90.09(13) yes
N110 Co1 N19 . 90.18(13) yes
N128 Co1 N19 . 88.13(13) yes
N28 Co1 N19 . 91.30(13) yes
N10 Co1 N119 . 89.16(13) yes
N110 Co1 N119 . 90.99(14) yes
N128 Co1 N119 . 90.72(14) yes
N28 Co1 N119 . 89.50(13) yes
N19 Co1 N119 . 178.61(14) yes
F14 B1 F11 . 109.3(5) yes
F14 B1 F13 . 104.6(5) yes
F11 B1 F13 . 119.3(7) yes
F14 B1 F12 . 111.1(6) yes
F11 B1 F12 . 107.2(6) yes
F13 B1 F12 . 105.3(6) yes
C211 C214 O213 . 108.9(6) yes
C211 C214 H2142 . 109.1 no
O213 C214 H2142 . 109.8 no
C211 C214 H2141 . 109.9 no
O213 C214 H2141 . 109.3 no
H2142 C214 H2141 . 109.7 no
C138 C240 H2401 . 109.5 no
C138 C240 H2402 . 113.1 no
H2401 C240 H2402 . 109.5 no
C138 C240 H2403 . 105.7 no
H2401 C240 H2403 . 109.5 no
H2402 C240 H2403 . 109.5 no
C138 C241 H2411 . 109.2 no
C138 C241 H2412 . 109.6 no
H2411 C241 H2412 . 109.5 no
C138 C241 H2413 . 109.6 no
H2411 C241 H2413 . 109.5 no
H2412 C241 H2413 . 109.5 no
C138 C239 H2391 . 111.6 no
C138 C239 H2392 . 111.3 no
H2391 C239 H2392 . 109.5 no
C138 C239 H2393 . 105.4 no
H2391 C239 H2393 . 109.5 no
H2392 C239 H2393 . 109.5 no

loop_
_geom_bond_atom_site_label_1
_geom_bond_atom_site_label_2
_geom_bond_distance
_geom_bond_publ_flag
C1 C2 1.378(7) yes
C1 C6 1.389(6) yes
C1 H11 0.925 no
C2 C3 1.376(8) yes
C2 H21 0.928 no
C3 C4 1.390(8) yes
C3 C38 1.547(7) yes
C4 C5 1.387(7) yes
C4 H41 0.936 no
C5 C6 1.389(6) yes
C5 H51 0.943 no
C6 C7 1.507(6) yes
C7 N8 1.477(5) yes
C7 H71 0.961 no
C7 H72 0.960 no
N8 N9 1.324(5) yes
N8 C11 1.338(5) yes
N9 N10 1.329(5) yes
N10 C12 1.367(5) yes
N10 Co1 1.949(3) yes
C11 C12 1.379(6) yes
C11 H111 0.926 no
C12 C13 1.448(6) yes
C13 C14 1.383(6) yes
C13 C18 1.402(6) yes
C14 C15 1.408(6) yes
C14 H141 0.945 no
C15 C16 1.392(6) yes
C15 C46 1.539(7) yes
C16 C17 1.393(6) yes
C16 H161 0.928 no
C17 C18 1.424(5) yes
C17 C21 1.453(6) yes
C18 N19 1.359(5) yes
N19 C20 1.368(5) yes
N19 Co1 1.921(3) yes
C20 C21 1.416(5) yes
C20 C25 1.392(6) yes
C21 C22 1.390(6) yes
C22 C23 1.390(6) yes
C22 H221 0.949 no
C23 C24 1.410(6) yes
C23 C50 1.542(5) yes
C24 C25 1.391(6) yes
C24 H241 0.923 no
C25 C26 1.455(6) yes
C26 C27 1.378(6) yes
C26 N28 1.363(5) yes
C27 N30 1.342(5) yes
C27 H271 0.931 no
N28 N29 1.332(5) yes
N28 Co1 1.936(3) yes
N29 N30 1.329(5) yes
N30 C31 1.473(5) yes
C31 C32 1.502(6) yes
C31 H311 0.979 no
C31 H312 0.983 no
C32 C33 1.398(6) yes
C32 C37 1.394(6) yes
C33 C34 1.379(6) yes
C33 H331 0.933 no
C34 C35 1.403(6) yes
C34 H341 0.929 no
C35 C36 1.400(6) yes
C35 C42 1.528(6) yes
C36 C37 1.382(6) yes
C36 H361 0.944 no
C37 H371 0.945 no
C38 C39 1.450(11) yes
C38 C40 1.485(9) yes
C38 C41 1.574(12) yes
C39 H392 0.968 no
C39 H393 0.973 no
C39 H391 0.973 no
C40 H403 0.975 no
C40 H401 0.973 no
C40 H402 0.970 no
C41 H411 0.974 no
C41 H413 0.977 no
C41 H412 0.971 no
C42 C43 1.537(7) yes
C42 C44 1.540(7) yes
C42 C45 1.540(7) yes
C43 H432 0.967 no
C43 H431 0.965 no
C43 H433 0.966 no
C44 H442 0.953 no
C44 H443 0.965 no
C44 H441 0.969 no
C45 H453 0.971 no
C45 H451 0.969 no
C45 H452 0.978 no
C46 C47 1.510(8) yes
C46 C48 1.512(11) yes
C46 C49 1.505(10) yes
C47 H471 0.963 no
C47 H473 0.961 no
C47 H472 0.956 no
C48 H482 0.966 no
C48 H481 0.975 no
C48 H483 0.974 no
C49 H492 0.962 no
C49 H493 0.968 no
C49 H491 0.971 no
C50 C51 1.540(7) yes
C50 C52 1.537(7) yes
C50 C53 1.524(7) yes
C51 H513 0.963 no
C51 H511 0.964 no
C51 H512 0.974 no
C52 H521 0.964 no
C52 H523 0.965 no
C52 H522 0.965 no
C53 H532 0.960 no
C53 H531 0.963 no
C53 H533 0.967 no
C101 C102 1.386(7) yes
C101 C106 1.385(6) yes
C101 H1011 0.943 no
C102 C103 1.411(7) yes
C102 H1021 0.940 no
C103 C104 1.358(8) yes
C103 C138 1.533(7) yes
C104 C105 1.383(7) yes
C104 H1041 0.943 no
C105 C106 1.382(6) yes
C105 H1051 0.928 no
C106 C107 1.495(6) yes
C107 N108 1.477(5) yes
C107 H1071 0.983 no
C107 H1072 0.981 no
N108 N109 1.326(5) yes
N108 C111 1.345(5) yes
N109 N110 1.328(4) yes
N110 C112 1.360(5) yes
N110 Co1 1.947(3) yes
C111 C112 1.388(6) yes
C111 H1111 0.935 no
C112 C113 1.454(5) yes
C113 C114 1.392(6) yes
C113 C118 1.413(6) yes
C114 C115 1.401(6) yes
C114 H1141 0.924 no
C115 C116 1.406(7) yes
C115 C146 1.537(6) yes
C116 C117 1.377(6) yes
C116 H1161 0.932 no
C117 C118 1.424(5) yes
C117 C121 1.448(6) yes
C118 N119 1.361(5) yes
N119 C120 1.373(5) yes
N119 Co1 1.916(3) yes
C120 C121 1.413(6) yes
C120 C125 1.400(6) yes
C121 C122 1.405(6) yes
C122 C123 1.381(7) yes
C122 H1221 0.932 no
C123 C124 1.396(6) yes
C123 C150 1.546(6) yes
C124 C125 1.394(6) yes
C124 H1241 0.957 no
C125 C126 1.452(6) yes
C126 C127 1.369(6) yes
C126 N128 1.371(5) yes
C127 N130 1.341(5) yes
C127 H1271 0.934 no
N128 N129 1.329(5) yes
N128 Co1 1.943(3) yes
N129 N130 1.324(5) yes
N130 C131 1.470(5) yes
C131 C132 1.505(6) yes
C131 H1312 0.971 no
C131 H1311 0.964 no
C132 C133 1.382(6) yes
C132 C137 1.388(6) yes
C133 C134 1.387(6) yes
C133 H1331 0.929 no
C134 C135 1.391(6) yes
C134 H1341 0.930 no
C135 C136 1.387(6) yes
C135 C142 1.540(6) yes
C136 C137 1.385(6) yes
C136 H1361 0.941 no
C137 H1371 0.935 no
C138 C139 1.525(8) yes
C138 C140 1.530(7) yes
C138 C141 1.496(8) yes
C139 H1391 0.950 no
C139 H1392 0.950 no
C139 H1393 0.950 no
C140 H1401 0.950 no
C140 H1402 0.950 no
C140 H1403 0.950 no
C141 H1411 0.950 no
C141 H1412 0.950 no
C141 H1413 0.950 no
C142 C143 1.505(7) yes
C142 C144 1.529(7) yes
C142 C145 1.542(7) yes
C143 H1431 0.965 no
C143 H1433 0.970 no
C143 H1432 0.972 no
C144 H1442 0.971 no
C144 H1441 0.968 no
C144 H1443 0.968 no
C145 H1452 0.979 no
C145 H1453 0.971 no
C145 H1451 0.962 no
C146 C147 1.524(7) yes
C146 C148 1.546(6) yes
C146 C149 1.536(6) yes
C147 H1473 0.960 no
C147 H1471 0.971 no
C147 H1472 0.978 no
C148 H1481 0.954 no
C148 H1483 0.964 no
C148 H1482 0.972 no
C149 H1492 0.953 no
C149 H1491 0.965 no
C149 H1493 0.973 no
C150 C151 1.503(9) yes
C150 C152 1.497(8) yes
C150 C153 1.553(11) yes
C151 H1512 0.970 no
C151 H1513 0.980 no
C151 H1511 0.985 no
C152 H1523 0.963 no
C152 H1521 0.976 no
C152 H1522 0.971 no
C153 H1531 0.961 no
C153 H1533 0.973 no
C153 H1532 0.969 no
C201 C202 1.490(7) yes
C201 H2012 0.979 no
C201 H2011 0.995 no
C201 H2013 0.983 no
C202 O203 1.425(6) yes
C202 H2021 0.988 no
C202 H2022 0.989 no
O203 C204 1.410(6) yes
C204 C205 1.510(8) yes
C204 H2041 0.993 no
C204 H2042 0.981 no
C205 H2052 0.974 no
C205 H2053 0.971 no
C205 H2051 0.972 no
C211 C212 1.481(8) yes
C211 H2111 0.950 no
C211 H2112 0.950 no
C211 H2113 0.950 no
C212 O213 1.446(8) yes
C212 H2122 0.969 no
C212 H2121 0.973 no
F11 B1 1.331(7) yes
F14 B1 1.378(7) yes
F13 B1 1.321(7) yes
B1 F12 1.334(8) yes
C214 H2142 0.971 no
C214 H2141 0.970 no
C240 H2401 0.950 no
C240 H2402 0.950 no
C240 H2403 0.950 no
C241 H2411 0.950 no
C241 H2412 0.950 no
C241 H2413 0.950 no
C239 H2391 0.950 no
C239 H2392 0.950 no
C239 H2393 0.950 no

loop_
_platon_squeeze_void_nr
_platon_squeeze_void_average_x
_platon_squeeze_void_average_y
_platon_squeeze_void_average_z
_platon_squeeze_void_volume
_platon_squeeze_void_count_electrons
_platon_squeeze_void_content
1 -0.254 0.416 0.221 277 26 ' '
2 0.254 -0.084 0.279 277 26 ' '
3 -0.254 0.084 0.721 277 26 ' '
4 0.254 0.584 0.779 277 26 ' '
5 0.102 0.650 0.361 9 0 ' '
6 0.102 0.850 0.861 9 0 ' '
7 0.897 0.150 0.139 9 0 ' '
8 0.897 0.350 0.639 9 0 ' '
